data_1574065
loop_
_publ_author_name
'Gichumbi, Joel'
'Friedrich, Holger B.'
'Zamisa, Sizwe J.'

_publ_section_title
;
 Chlorido{2-[(4-chlorophenyl)iminomethyl]pyridine-\k2
 N,N&#x2032;}(\h6-toluene)ruthenium(II) hexafluoridophosphate
;
_journal_coeditor_code BH4091
_journal_issue 3
_journal_name_full IUCrData
_journal_page_first x250103
_journal_paper_doi 10.1107/S2414314625001038
_journal_volume 10
_journal_year 2025
_chemical_formula_iupac '[Ru Cl (C7 H8) (C12 H9 Cl1 N2)] P F6'
_chemical_formula_moiety 'C19 H17 Cl2 N2 Ru +, F6 P -'
_chemical_formula_sum 'C19 H17 Cl2 F6 N2 P Ru'
_chemical_formula_weight 590.28
_chemical_name_systematic
'Chlorido{2-[(4-chlorophenyl)iminomethyl]pyridine-\k^2^<i>N</i>,<i>N</i>'}(\h^6^-toluene)ruthenium(II) hexafluoridophosphate'
_space_group_crystal_system monoclinic
_space_group_IT_number 14
_space_group_name_Hall '-P 2ybc'
_space_group_name_H-M_alt 'P 1 21/c 1'
_atom_sites_solution_hydrogens geom
_atom_sites_solution_primary direct
_atom_sites_solution_secondary difmap
_audit_creation_method
;
Olex2 1.5
(compiled 2024.02.16 svn.r378c4104 for OlexSys, GUI svn.r6928)
;
_cell_angle_alpha 90
_cell_angle_beta 111.508(2)
_cell_angle_gamma 90
_cell_formula_units_Z 8
_cell_length_a 15.4238(13)
_cell_length_b 16.1528(14)
_cell_length_c 18.2354(16)
_cell_measurement_reflns_used 5713
_cell_measurement_temperature 173(2)
_cell_measurement_theta_max 27.78
_cell_measurement_theta_min 2.40
_cell_volume 4226.8(6)
_computing_cell_refinement
;
APEX2 (Bruker, 2010)
;
_computing_data_collection
;
SAINT (Bruker, 2010)
;
_computing_data_reduction
;
SAINT (Bruker, 2010)
;
_computing_molecular_graphics
;
Olex2 1.5 (Dolomanov <i>et al.</i>,  2009)
;
_computing_publication_material
;
Olex2 1.5 (Dolomanov <i>et al.</i>,  2009)
;
_computing_structure_refinement
;
<i>SHELXL2018/3</i> (Sheldrick, 2015)
;
_computing_structure_solution
;
ShelXS2013 (Sheldrick, 2008)
;
_diffrn_ambient_temperature 173.15
_diffrn_detector 'Bruker APEX2 area detector'
_diffrn_detector_area_resol_mean 7.9
_diffrn_measured_fraction_theta_full 1.000
_diffrn_measured_fraction_theta_max 0.999
_diffrn_measurement_device 'three-circle diffractometer'
_diffrn_measurement_device_type 'Bruker Kappa Duo APEXII Diffractometer'
_diffrn_measurement_method '\w and \f scans'
_diffrn_radiation_monochromator 'mirror optics'
_diffrn_radiation_probe x-ray
_diffrn_radiation_type MoK\a
_diffrn_radiation_wavelength 0.71073
_diffrn_reflns_av_R_equivalents 0.0802
_diffrn_reflns_av_unetI/netI 0.0495
_diffrn_reflns_limit_h_max 20
_diffrn_reflns_limit_h_min -20
_diffrn_reflns_limit_k_max 21
_diffrn_reflns_limit_k_min -21
_diffrn_reflns_limit_l_max 24
_diffrn_reflns_limit_l_min -24
_diffrn_reflns_number 74571
_diffrn_reflns_theta_full 25.242
_diffrn_reflns_theta_max 28.001
_diffrn_reflns_theta_min 1.419
_diffrn_source 'fine-focus sealed tube'
_exptl_absorpt_coefficient_mu 1.132
_exptl_absorpt_correction_T_max 1.000
_exptl_absorpt_correction_T_min 0.920
_exptl_absorpt_correction_type multi-scan
_exptl_absorpt_process_details
;
(SADABS; Krause <i>et al.</i>,  2015)
;
_exptl_crystal_colour red
_exptl_crystal_density_diffrn 1.855
_exptl_crystal_description block
_exptl_crystal_F_000 2336
_exptl_crystal_size_max 0.14
_exptl_crystal_size_mid 0.11
_exptl_crystal_size_min 0.09
_refine_diff_density_max 0.746
_refine_diff_density_min -0.639
_refine_ls_extinction_method none
_refine_ls_goodness_of_fit_ref 1.031
_refine_ls_hydrogen_treatment constr
_refine_ls_matrix_type full
_refine_ls_number_parameters 616
_refine_ls_number_reflns 10189
_refine_ls_number_restraints 157
_refine_ls_restrained_S_all 1.068
_refine_ls_R_factor_all 0.0603
_refine_ls_R_factor_gt 0.0381
_refine_ls_shift/su_max 0.001
_refine_ls_shift/su_mean 0.000
_refine_ls_structure_factor_coef Fsqd
_refine_ls_weighting_details 'w=1/[\s^2^(Fo^2^)+(0.0305P)^2^+2.7890P] where P=(Fo^2^+2Fc^2^)/3'
_refine_ls_weighting_scheme calc
_refine_ls_wR_factor_gt 0.0795
_refine_ls_wR_factor_ref 0.0891
_reflns_number_gt 7517
_reflns_number_total 10189
_reflns_threshold_expression 'I > 2\s(I)'
_cod_data_source_file bh4091.cif
_cod_data_source_block I
_cod_original_sg_symbol_H-M 'P 21/c'
_cod_database_code 1574065
_shelx_estimated_absorpt_t_min 0.858
_shelx_estimated_absorpt_t_max 0.905

loop_
_space_group_symop_operation_xyz
'x, y, z'
'-x, y+1/2, -z+1/2'
'-x, -y, -z'
'x, -y-1/2, z-1/2'

loop_
_atom_site_type_symbol
_atom_site_label
_atom_site_fract_x
_atom_site_fract_y
_atom_site_fract_z
_atom_site_U_iso_or_equiv
_atom_site_adp_type
_atom_site_calc_flag
_atom_site_occupancy
_atom_site_disorder_assembly
_atom_site_disorder_group
F F7A 0.0628(9) 0.6670(7) 0.2924(7) 0.111(4) Uani d 0.417(6) A 2
F F9A -0.0682(9) 0.5980(9) 0.2756(8) 0.104(4) Uani d 0.417(6) A 2
F F10A 0.0691(11) 0.6026(9) 0.1885(10) 0.121(4) Uani d 0.417(6) A 2
Ru Ru1A 0.16363(2) 0.84822(2) 0.06950(2) 0.01747(7) Uani d 1 . .
Cl Cl1A 0.30832(5) 0.85330(5) 0.05113(5) 0.02794(18) Uani d 1 . .
Cl Cl2A 0.42931(7) 0.88497(6) 0.49474(5) 0.0417(2) Uani d 1 . .
P P1A 0.00425(6) 0.60271(6) 0.23620(5) 0.0278(2) Uani d 1 . .
F F1A 0.0904(4) 0.6283(5) 0.3134(3) 0.069(2) Uani d 0.583(6) A 1
F F2A -0.0806(3) 0.5824(5) 0.1594(3) 0.080(2) Uani d 0.583(6) A 1
F F3A -0.0482(5) 0.5694(4) 0.2904(4) 0.0562(19) Uani d 0.583(6) A 1
F F4A 0.0639(6) 0.6429(4) 0.1896(6) 0.0697(19) Uani d 0.583(6) A 1
F F5A 0.0485(4) 0.5176(3) 0.2322(5) 0.0749(19) Uani d 0.583(6) A 1
F F6A -0.0379(4) 0.6917(3) 0.2413(5) 0.0744(19) Uani d 0.583(6) A 1
F F8A -0.0559(9) 0.5347(6) 0.1813(6) 0.147(5) Uani d 0.417(6) A 2
F F11A 0.0598(5) 0.5324(5) 0.2940(6) 0.085(3) Uani d 0.417(6) A 2
F F12A -0.0563(5) 0.6677(5) 0.1767(5) 0.066(2) Uani d 0.417(6) A 2
N N1A 0.14963(17) 0.73032(16) 0.02050(15) 0.0226(6) Uani d 1 . .
N N2A 0.23222(17) 0.77288(16) 0.16674(14) 0.0201(5) Uani d 1 . .
C C1A 0.1114(2) 0.7115(2) -0.05628(19) 0.0270(7) Uani d 1 . .
H H1A 0.089573 0.754995 -0.093628 0.032 Uiso calc 1 . .
C C2A 0.1028(2) 0.6307(2) -0.0826(2) 0.0347(9) Uani d 1 . .
H H2A 0.075011 0.619271 -0.137443 0.042 Uiso calc 1 . .
C C3A 0.1343(3) 0.5667(2) -0.0299(2) 0.0391(9) Uani d 1 . .
H H3A 0.127392 0.510838 -0.047319 0.047 Uiso calc 1 . .
C C4A 0.1766(2) 0.5858(2) 0.0495(2) 0.0359(9) Uani d 1 . .
H H4A 0.199729 0.543025 0.087521 0.043 Uiso calc 1 . .
C C5A 0.1845(2) 0.6677(2) 0.07264(19) 0.0249(7) Uani d 1 . .
C C6A 0.2307(2) 0.6952(2) 0.15299(18) 0.0237(7) Uani d 1 . .
H H6A 0.259010 0.656724 0.194301 0.028 Uiso calc 1 . .
C C7A 0.2788(2) 0.80110(19) 0.24635(17) 0.0214(7) Uani d 1 . .
C C8A 0.3353(2) 0.8706(2) 0.26042(19) 0.0259(7) Uani d 1 . .
H H8A 0.342276 0.899942 0.217768 0.031 Uiso calc 1 . .
C C9A 0.3813(2) 0.8969(2) 0.33707(19) 0.0278(8) Uani d 1 . .
H H9A 0.420825 0.944006 0.347691 0.033 Uiso calc 1 . .
C C10A 0.3691(2) 0.8539(2) 0.39808(19) 0.0290(8) Uani d 1 . .
C C11A 0.3109(2) 0.7859(2) 0.38443(18) 0.0274(7) Uani d 1 . .
H H11A 0.302389 0.757847 0.427085 0.033 Uiso calc 1 . .
C C12A 0.2653(2) 0.7594(2) 0.30787(18) 0.0255(7) Uani d 1 . .
H H12A 0.224835 0.712896 0.297361 0.031 Uiso calc 1 . .
C C13A 0.0670(2) 0.8963(2) 0.12295(19) 0.0247(7) Uani d 1 . .
C C14A 0.1374(2) 0.9567(2) 0.1308(2) 0.0284(8) Uani d 1 . .
H H14A 0.172032 0.978788 0.181375 0.034 Uiso calc 1 . .
C C15A 0.1563(2) 0.9837(2) 0.0660(2) 0.0339(8) Uani d 1 . .
H H15A 0.204438 1.022983 0.072647 0.041 Uiso calc 1 . .
C C16A 0.1036(2) 0.9527(2) -0.0104(2) 0.0335(9) Uani d 1 . .
H H16A 0.115605 0.971601 -0.055072 0.040 Uiso calc 1 . .
C C17A 0.0344(2) 0.8944(2) -0.01880(19) 0.0307(8) Uani d 1 . .
H H17A -0.001061 0.873571 -0.069751 0.037 Uiso calc 1 . .
C C18A 0.0157(2) 0.8654(2) 0.0470(2) 0.0267(7) Uani d 1 . .
H H18A -0.031447 0.825121 0.040154 0.032 Uiso calc 1 . .
C C19A 0.0494(3) 0.8646(3) 0.1933(2) 0.0419(10) Uani d 1 . .
H H19A -0.000030 0.897490 0.201044 0.063 Uiso calc 1 . .
H H19B 0.106536 0.869097 0.240177 0.063 Uiso calc 1 . .
H H19C 0.029962 0.806506 0.184859 0.063 Uiso calc 1 . .
Ru Ru1B 0.34307(2) 0.33543(2) 0.42690(2) 0.01810(7) Uani d 1 . .
Cl Cl1B 0.19856(5) 0.36287(5) 0.44160(5) 0.02399(17) Uani d 1 . .
Cl Cl2B 0.08970(7) 0.34750(6) 0.00329(5) 0.0395(2) Uani d 1 . .
P P1B 0.49695(7) 0.10602(7) 0.25810(5) 0.0351(2) Uani d 1 . .
F F1B 0.58410(18) 0.1183(2) 0.33663(13) 0.0728(9) Uani d 1 . .
F F2B 0.40965(16) 0.09432(18) 0.17865(14) 0.0640(7) Uani d 1 . .
F F3B 0.43110(17) 0.09712(17) 0.30747(15) 0.0632(7) Uani d 1 . .
F F4B 0.56327(16) 0.11489(18) 0.20892(13) 0.0589(7) Uani d 1 . .
F F5B 0.5138(2) 0.00892(16) 0.26382(17) 0.0713(8) Uani d 1 . .
F F6B 0.4779(2) 0.20238(16) 0.25130(17) 0.0750(8) Uani d 1 . .
N N1B 0.34625(17) 0.22625(16) 0.48847(15) 0.0223(6) Uani d 1 . .
N N2B 0.27009(17) 0.25245(16) 0.33833(14) 0.0210(6) Uani d 1 . .
C C1B 0.3824(2) 0.2166(2) 0.56678(18) 0.0272(7) Uani d 1 . .
H H1B 0.406219 0.263764 0.599037 0.033 Uiso calc 1 . .
C C2B 0.3863(2) 0.1406(2) 0.6023(2) 0.0322(8) Uani d 1 . .
H H2B 0.412190 0.135867 0.658062 0.039 Uiso calc 1 . .
C C3B 0.3524(2) 0.0713(2) 0.5561(2) 0.0350(9) Uani d 1 . .
H H3B 0.357138 0.018036 0.579430 0.042 Uiso calc 1 . .
C C4B 0.3113(2) 0.0812(2) 0.4752(2) 0.0334(8) Uani d 1 . .
H H4B 0.285096 0.035139 0.442132 0.040 Uiso calc 1 . .
C C5B 0.3090(2) 0.1591(2) 0.44323(19) 0.0244(7) Uani d 1 . .
C C6B 0.2658(2) 0.1777(2) 0.35988(19) 0.0242(7) Uani d 1 . .
H H6B 0.235425 0.135931 0.322651 0.029 Uiso calc 1 . .
C C7B 0.2267(2) 0.2743(2) 0.25661(17) 0.0219(7) Uani d 1 . .
C C8B 0.2354(2) 0.2238(2) 0.19851(18) 0.0271(7) Uani d 1 . .
H H8B 0.270402 0.174009 0.212203 0.033 Uiso calc 1 . .
C C9B 0.1927(2) 0.2464(2) 0.12023(19) 0.0302(8) Uani d 1 . .
H H9B 0.197795 0.212221 0.079599 0.036 Uiso calc 1 . .
C C10B 0.1430(2) 0.3191(2) 0.10210(18) 0.0279(7) Uani d 1 . .
C C11B 0.1348(2) 0.3710(2) 0.15957(19) 0.0289(8) Uani d 1 . .
H H11B 0.100670 0.421212 0.145506 0.035 Uiso calc 1 . .
C C12B 0.1772(2) 0.3484(2) 0.23805(19) 0.0258(7) Uani d 1 . .
H H12B 0.172600 0.382963 0.278597 0.031 Uiso calc 1 . .
C C13B 0.3619(2) 0.4668(2) 0.3996(2) 0.0283(8) Uani d 1 . .
C C14B 0.3997(2) 0.4533(2) 0.4831(2) 0.0320(8) Uani d 1 . .
H H14B 0.379411 0.486742 0.516654 0.038 Uiso calc 1 . .
C C15B 0.4657(2) 0.3918(2) 0.5154(2) 0.0336(9) Uani d 1 . .
H H15B 0.492026 0.384447 0.570915 0.040 Uiso calc 1 . .
C C16B 0.4935(2) 0.3403(2) 0.4658(2) 0.0378(9) Uani d 1 . .
H H16B 0.537474 0.297362 0.487839 0.045 Uiso calc 1 . .
C C17B 0.4568(2) 0.3520(2) 0.3840(2) 0.0350(9) Uani d 1 . .
H H17B 0.475427 0.317339 0.350349 0.042 Uiso calc 1 . .
C C18B 0.3915(2) 0.4163(2) 0.3524(2) 0.0314(8) Uani d 1 . .
H H18B 0.367249 0.425007 0.297038 0.038 Uiso calc 1 . .
C C19B 0.2906(3) 0.5326(2) 0.3657(3) 0.0455(10) Uani d 1 . .
H H19D 0.321157 0.586785 0.373632 0.068 Uiso calc 1 . .
H H19E 0.245434 0.531547 0.392066 0.068 Uiso calc 1 . .
H H19F 0.258181 0.522634 0.309193 0.068 Uiso calc 1 . .

loop_
_atom_site_aniso_label
_atom_site_aniso_U_11
_atom_site_aniso_U_22
_atom_site_aniso_U_33
_atom_site_aniso_U_12
_atom_site_aniso_U_13
_atom_site_aniso_U_23
F7A 0.128(8) 0.076(7) 0.089(7) -0.052(6) -0.006(6) -0.014(5)
F9A 0.086(6) 0.160(10) 0.091(6) 0.053(6) 0.064(5) 0.082(6)
F10A 0.128(7) 0.162(11) 0.125(7) 0.027(9) 0.109(5) 0.015(9)
Ru1A 0.01686(12) 0.01832(13) 0.01865(13) 0.00269(10) 0.00819(10) 0.00200(9)
Cl1A 0.0213(4) 0.0327(5) 0.0353(4) 0.0004(3) 0.0168(3) 0.0016(3)
Cl2A 0.0528(6) 0.0424(6) 0.0227(4) 0.0067(4) 0.0054(4) -0.0047(4)
P1A 0.0312(5) 0.0294(5) 0.0227(4) -0.0008(4) 0.0097(4) -0.0003(4)
F1A 0.036(3) 0.110(6) 0.049(3) -0.008(3) 0.002(2) -0.016(3)
F2A 0.049(3) 0.142(7) 0.034(3) -0.006(4) -0.003(2) -0.016(3)
F3A 0.073(4) 0.060(4) 0.053(4) -0.021(3) 0.043(3) 0.006(3)
F4A 0.087(4) 0.057(4) 0.097(4) -0.024(4) 0.071(3) -0.003(4)
F5A 0.087(4) 0.030(3) 0.136(5) 0.011(2) 0.074(4) -0.006(3)
F6A 0.073(3) 0.037(3) 0.132(5) 0.013(2) 0.059(4) 0.000(3)
F8A 0.200(10) 0.059(6) 0.084(6) -0.030(6) -0.063(6) -0.015(5)
F11A 0.064(4) 0.074(5) 0.091(6) 0.019(4) -0.002(4) 0.047(5)
F12A 0.062(4) 0.065(5) 0.071(5) 0.016(4) 0.025(4) 0.044(4)
N1A 0.0193(13) 0.0256(15) 0.0245(14) 0.0011(11) 0.0101(11) -0.0012(11)
N2A 0.0189(13) 0.0205(14) 0.0221(13) 0.0011(10) 0.0091(10) 0.0025(10)
C1A 0.0233(17) 0.033(2) 0.0277(17) -0.0008(14) 0.0127(14) -0.0047(14)
C2A 0.0335(19) 0.041(2) 0.033(2) -0.0049(16) 0.0171(16) -0.0130(16)
C3A 0.042(2) 0.029(2) 0.051(2) -0.0045(17) 0.0219(19) -0.0137(18)
C4A 0.039(2) 0.026(2) 0.043(2) 0.0043(16) 0.0159(17) -0.0030(16)
C5A 0.0262(16) 0.0197(17) 0.0306(18) 0.0037(13) 0.0126(14) -0.0011(13)
C6A 0.0220(16) 0.0231(18) 0.0256(16) 0.0033(13) 0.0082(13) 0.0050(13)
C7A 0.0189(15) 0.0229(17) 0.0195(15) 0.0040(12) 0.0038(12) 0.0025(12)
C8A 0.0268(17) 0.0269(18) 0.0244(17) 0.0013(14) 0.0099(13) 0.0053(13)
C9A 0.0252(17) 0.0258(19) 0.0279(17) -0.0018(14) 0.0043(14) 0.0008(14)
C10A 0.0298(18) 0.033(2) 0.0202(16) 0.0092(15) 0.0049(14) 0.0003(14)
C11A 0.0292(18) 0.031(2) 0.0227(17) 0.0065(15) 0.0106(14) 0.0072(14)
C12A 0.0207(16) 0.0265(18) 0.0290(18) 0.0033(13) 0.0087(14) 0.0091(14)
C13A 0.0249(16) 0.0234(18) 0.0314(18) 0.0127(13) 0.0168(14) 0.0064(14)
C14A 0.0331(18) 0.0210(18) 0.0320(18) 0.0106(14) 0.0129(15) -0.0032(14)
C15A 0.0315(19) 0.0193(18) 0.057(2) 0.0060(14) 0.0238(18) 0.0085(16)
C16A 0.0354(19) 0.037(2) 0.036(2) 0.0184(16) 0.0221(16) 0.0180(16)
C17A 0.0255(17) 0.040(2) 0.0224(17) 0.0134(15) 0.0042(14) 0.0037(15)
C18A 0.0188(15) 0.0252(18) 0.0382(19) 0.0061(13) 0.0131(14) -0.0006(14)
C19A 0.050(2) 0.048(3) 0.042(2) 0.0196(19) 0.0338(19) 0.0145(18)
Ru1B 0.01450(12) 0.02020(14) 0.01910(13) -0.00135(10) 0.00555(9) 0.00131(10)
Cl1B 0.0208(4) 0.0265(4) 0.0280(4) 0.0007(3) 0.0129(3) -0.0008(3)
Cl2B 0.0491(5) 0.0455(6) 0.0210(4) -0.0067(4) 0.0095(4) 0.0034(4)
P1B 0.0382(5) 0.0401(6) 0.0285(5) 0.0053(4) 0.0139(4) 0.0087(4)
F1B 0.0568(16) 0.123(3) 0.0316(13) -0.0045(16) 0.0079(12) 0.0079(14)
F2B 0.0480(15) 0.084(2) 0.0505(15) -0.0027(14) 0.0065(12) -0.0033(14)
F3B 0.0657(17) 0.075(2) 0.0670(17) 0.0116(14) 0.0456(14) 0.0145(14)
F4B 0.0522(15) 0.094(2) 0.0388(13) -0.0044(14) 0.0264(11) 0.0054(13)
F5B 0.089(2) 0.0458(16) 0.094(2) 0.0224(14) 0.0500(17) 0.0178(14)
F6B 0.107(2) 0.0399(16) 0.0815(19) 0.0105(15) 0.0385(17) 0.0116(14)
N1B 0.0177(13) 0.0241(15) 0.0248(14) 0.0023(11) 0.0073(11) 0.0021(11)
N2B 0.0170(13) 0.0255(15) 0.0214(13) 0.0008(11) 0.0080(10) -0.0028(11)
C1B 0.0247(17) 0.032(2) 0.0254(17) 0.0039(14) 0.0096(14) 0.0047(14)
C2B 0.0344(19) 0.035(2) 0.0295(18) 0.0101(16) 0.0139(15) 0.0133(15)
C3B 0.036(2) 0.027(2) 0.046(2) 0.0075(16) 0.0194(17) 0.0152(16)
C4B 0.035(2) 0.0229(19) 0.041(2) -0.0004(15) 0.0124(16) 0.0028(15)
C5B 0.0207(15) 0.0223(18) 0.0307(18) 0.0007(13) 0.0099(13) 0.0020(13)
C6B 0.0229(16) 0.0231(18) 0.0274(17) -0.0007(13) 0.0102(13) -0.0055(13)
C7B 0.0175(15) 0.0257(18) 0.0219(16) -0.0027(13) 0.0063(12) -0.0017(13)
C8B 0.0274(17) 0.0268(19) 0.0277(17) 0.0012(14) 0.0107(14) -0.0047(14)
C9B 0.0313(18) 0.036(2) 0.0269(18) -0.0041(15) 0.0150(15) -0.0082(15)
C10B 0.0272(17) 0.036(2) 0.0194(16) -0.0065(15) 0.0076(13) 0.0001(14)
C11B 0.0252(17) 0.0296(19) 0.0281(18) 0.0003(14) 0.0053(14) 0.0020(14)
C12B 0.0241(16) 0.0282(19) 0.0245(17) -0.0012(14) 0.0080(13) -0.0024(13)
C13B 0.0196(16) 0.0222(18) 0.042(2) -0.0076(13) 0.0103(15) 0.0059(15)
C14B 0.037(2) 0.0258(19) 0.0347(19) -0.0142(15) 0.0149(16) -0.0081(15)
C15B 0.0251(18) 0.045(2) 0.0240(17) -0.0177(16) 0.0008(14) 0.0019(16)
C16B 0.0135(15) 0.040(2) 0.056(2) -0.0026(15) 0.0083(16) 0.0157(18)
C17B 0.0267(18) 0.038(2) 0.049(2) -0.0041(16) 0.0247(17) -0.0029(17)
C18B 0.0298(18) 0.039(2) 0.0290(18) -0.0108(16) 0.0152(15) 0.0030(15)
C19B 0.037(2) 0.026(2) 0.073(3) 0.0047(17) 0.019(2) 0.010(2)

loop_
_atom_type_symbol
_atom_type_description
_atom_type_scat_dispersion_real
_atom_type_scat_dispersion_imag
_atom_type_scat_source
C C 0.0033 0.0016 'International Tables Vol C Tables 4.2.6.8 and 6.1.1.4'
H H 0.0000 0.0000 'International Tables Vol C Tables 4.2.6.8 and 6.1.1.4'
Cl Cl 0.1484 0.1585 'International Tables Vol C Tables 4.2.6.8 and 6.1.1.4'
F F 0.0171 0.0103 'International Tables Vol C Tables 4.2.6.8 and 6.1.1.4'
N N 0.0061 0.0033 'International Tables Vol C Tables 4.2.6.8 and 6.1.1.4'
P P 0.1023 0.0942 'International Tables Vol C Tables 4.2.6.8 and 6.1.1.4'
Ru Ru -1.2594 0.8363 'International Tables Vol C Tables 4.2.6.8 and 6.1.1.4'

loop_
_geom_angle_atom_site_label_1
_geom_angle_atom_site_label_2
_geom_angle_atom_site_label_3
_geom_angle_site_symmetry_1
_geom_angle_site_symmetry_3
_geom_angle
_geom_angle_publ_flag
N1A Ru1A Cl1A . . 85.76(7) ?
N1A Ru1A N2A . . 76.82(10) ?
N1A Ru1A C13A . . 122.20(11) ?
N1A Ru1A C14A . . 160.06(12) ?
N1A Ru1A C15A . . 154.87(12) ?
N1A Ru1A C16A . . 117.75(12) ?
N1A Ru1A C17A . . 94.17(12) ?
N1A Ru1A C18A . . 95.69(11) ?
N2A Ru1A Cl1A . . 86.00(7) ?
N2A Ru1A C13A . . 92.52(11) ?
N2A Ru1A C14A . . 99.40(11) ?
N2A Ru1A C15A . . 127.66(12) ?
N2A Ru1A C16A . . 165.41(12) ?
N2A Ru1A C17A . . 149.94(12) ?
N2A Ru1A C18A . . 113.74(11) ?
C13A Ru1A Cl1A . . 150.92(9) ?
C14A Ru1A Cl1A . . 113.72(9) ?
C14A Ru1A C13A . . 37.91(12) ?
C14A Ru1A C16A . . 67.24(13) ?
C15A Ru1A Cl1A . . 90.15(9) ?
C15A Ru1A C13A . . 67.92(13) ?
C15A Ru1A C14A . . 36.88(13) ?
C15A Ru1A C16A . . 37.77(13) ?
C16A Ru1A Cl1A . . 93.96(9) ?
C16A Ru1A C13A . . 80.42(12) ?
C17A Ru1A Cl1A . . 122.34(10) ?
C17A Ru1A C13A . . 67.83(12) ?
C17A Ru1A C14A . . 79.29(12) ?
C17A Ru1A C15A . . 67.30(13) ?
C17A Ru1A C16A . . 36.98(13) ?
C18A Ru1A Cl1A . . 160.06(9) ?
C18A Ru1A C13A . . 37.54(12) ?
C18A Ru1A C14A . . 67.59(12) ?
C18A Ru1A C15A . . 80.10(13) ?
C18A Ru1A C16A . . 67.72(13) ?
C18A Ru1A C17A . . 37.75(12) ?
F7A P1A F9A . . 94.2(9) ?
F7A P1A F10A . . 91.9(9) ?
F7A P1A F8A . . 177.7(6) ?
F7A P1A F11A . . 89.9(5) ?
F7A P1A F12A . . 93.8(5) ?
F9A P1A F10A . . 173.6(9) ?
F9A P1A F8A . . 84.3(9) ?
F9A P1A F11A . . 87.8(5) ?
F9A P1A F12A . . 90.4(5) ?
F10A P1A F11A . . 94.0(7) ?
F10A P1A F12A . . 87.4(6) ?
F1A P1A F4A . . 84.7(4) ?
F2A P1A F1A . . 177.1(4) ?
F2A P1A F3A . . 92.1(4) ?
F2A P1A F4A . . 93.7(4) ?
F2A P1A F6A . . 90.9(3) ?
F3A P1A F1A . . 89.3(4) ?
F3A P1A F4A . . 173.5(4) ?
F3A P1A F6A . . 87.5(3) ?
F5A P1A F1A . . 91.8(3) ?
F5A P1A F2A . . 90.6(4) ?
F5A P1A F3A . . 93.6(3) ?
F5A P1A F4A . . 89.2(3) ?
F5A P1A F6A . . 178.1(3) ?
F6A P1A F1A . . 86.6(3) ?
F6A P1A F4A . . 89.5(3) ?
F8A P1A F10A . . 89.7(9) ?
F8A P1A F11A . . 88.4(5) ?
F8A P1A F12A . . 87.9(5) ?
F12A P1A F11A . . 176.0(4) ?
C1A N1A Ru1A . . 126.4(2) ?
C1A N1A C5A . . 118.2(3) ?
C5A N1A Ru1A . . 115.4(2) ?
C6A N2A Ru1A . . 116.0(2) ?
C6A N2A C7A . . 118.4(3) ?
C7A N2A Ru1A . . 125.6(2) ?
N1A C1A H1A . . 119.1 ?
N1A C1A C2A . . 121.8(3) ?
C2A C1A H1A . . 119.1 ?
C1A C2A H2A . . 119.9 ?
C3A C2A C1A . . 120.2(3) ?
C3A C2A H2A . . 119.9 ?
C2A C3A H3A . . 120.8 ?
C2A C3A C4A . . 118.3(3) ?
C4A C3A H3A . . 120.8 ?
C3A C4A H4A . . 120.4 ?
C5A C4A C3A . . 119.1(3) ?
C5A C4A H4A . . 120.4 ?
N1A C5A C4A . . 122.2(3) ?
N1A C5A C6A . . 113.8(3) ?
C4A C5A C6A . . 124.0(3) ?
N2A C6A C5A . . 117.9(3) ?
N2A C6A H6A . . 121.1 ?
C5A C6A H6A . . 121.1 ?
C8A C7A N2A . . 119.4(3) ?
C8A C7A C12A . . 120.9(3) ?
C12A C7A N2A . . 119.7(3) ?
C7A C8A H8A . . 120.3 ?
C9A C8A C7A . . 119.4(3) ?
C9A C8A H8A . . 120.3 ?
C8A C9A H9A . . 120.3 ?
C10A C9A C8A . . 119.3(3) ?
C10A C9A H9A . . 120.3 ?
C9A C10A Cl2A . . 119.5(3) ?
C9A C10A C11A . . 121.7(3) ?
C11A C10A Cl2A . . 118.8(3) ?
C10A C11A H11A . . 120.5 ?
C12A C11A C10A . . 119.0(3) ?
C12A C11A H11A . . 120.5 ?
C7A C12A H12A . . 120.2 ?
C11A C12A C7A . . 119.7(3) ?
C11A C12A H12A . . 120.2 ?
C14A C13A Ru1A . . 70.83(18) ?
C14A C13A C19A . . 121.3(3) ?
C18A C13A Ru1A . . 70.58(18) ?
C18A C13A C14A . . 118.2(3) ?
C18A C13A C19A . . 120.5(3) ?
C19A C13A Ru1A . . 128.7(2) ?
Ru1A C14A H14A . . 130.7 ?
C13A C14A Ru1A . . 71.26(18) ?
C13A C14A H14A . . 119.4 ?
C15A C14A Ru1A . . 71.5(2) ?
C15A C14A C13A . . 121.3(3) ?
C15A C14A H14A . . 119.4 ?
Ru1A C15A H15A . . 129.3 ?
C14A C15A Ru1A . . 71.66(19) ?
C14A C15A H15A . . 120.0 ?
C14A C15A C16A . . 120.0(3) ?
C16A C15A Ru1A . . 71.4(2) ?
C16A C15A H15A . . 120.0 ?
Ru1A C16A H16A . . 130.4 ?
C15A C16A Ru1A . . 70.80(18) ?
C15A C16A H16A . . 120.4 ?
C17A C16A Ru1A . . 70.90(19) ?
C17A C16A C15A . . 119.2(3) ?
C17A C16A H16A . . 120.4 ?
Ru1A C17A H17A . . 130.0 ?
C16A C17A Ru1A . . 72.12(18) ?
C16A C17A H17A . . 119.4 ?
C16A C17A C18A . . 121.2(3) ?
C18A C17A Ru1A . . 71.08(17) ?
C18A C17A H17A . . 119.4 ?
Ru1A C18A H18A . . 129.4 ?
C13A C18A Ru1A . . 71.88(18) ?
C13A C18A C17A . . 120.1(3) ?
C13A C18A H18A . . 119.9 ?
C17A C18A Ru1A . . 71.17(18) ?
C17A C18A H18A . . 119.9 ?
C13A C19A H19A . . 109.5 ?
C13A C19A H19B . . 109.5 ?
C13A C19A H19C . . 109.5 ?
H19A C19A H19B . . 109.5 ?
H19A C19A H19C . . 109.5 ?
H19B C19A H19C . . 109.5 ?
N1B Ru1B Cl1B . . 86.27(7) ?
N1B Ru1B N2B . . 76.84(10) ?
N1B Ru1B C13B . . 161.87(12) ?
N1B Ru1B C14B . . 123.96(12) ?
N1B Ru1B C15B . . 96.41(12) ?
N1B Ru1B C16B . . 92.51(12) ?
N1B Ru1B C17B . . 115.72(12) ?
N1B Ru1B C18B . . 152.72(12) ?
N2B Ru1B Cl1B . . 86.85(7) ?
N2B Ru1B C13B . . 121.24(11) ?
N2B Ru1B C14B . . 158.91(12) ?
N2B Ru1B C15B . . 156.38(13) ?
N2B Ru1B C16B . . 119.13(13) ?
N2B Ru1B C17B . . 94.47(12) ?
N2B Ru1B C18B . . 96.46(12) ?
C13B Ru1B Cl1B . . 92.98(9) ?
C14B Ru1B Cl1B . . 90.82(10) ?
C14B Ru1B C13B . . 37.92(12) ?
C14B Ru1B C18B . . 66.75(13) ?
C15B Ru1B Cl1B . . 115.59(11) ?
C15B Ru1B C13B . . 67.59(13) ?
C15B Ru1B C14B . . 37.10(13) ?
C15B Ru1B C18B . . 79.11(13) ?
C16B Ru1B Cl1B . . 153.03(12) ?
C16B Ru1B C13B . . 79.99(13) ?
C16B Ru1B C14B . . 67.63(14) ?
C16B Ru1B C15B . . 37.74(14) ?
C16B Ru1B C17B . . 37.55(14) ?
C16B Ru1B C18B . . 67.38(13) ?
C17B Ru1B Cl1B . . 157.72(10) ?
C17B Ru1B C13B . . 67.34(13) ?
C17B Ru1B C14B . . 79.99(14) ?
C17B Ru1B C15B . . 67.77(14) ?
C17B Ru1B C18B . . 37.63(13) ?
C18B Ru1B Cl1B . . 120.10(10) ?
C18B Ru1B C13B . . 36.31(13) ?
F1B P1B F2B . . 179.44(17) ?
F1B P1B F3B . . 90.34(14) ?
F1B P1B F4B . . 89.45(14) ?
F1B P1B F5B . . 89.99(16) ?
F1B P1B F6B . . 91.13(17) ?
F2B P1B F3B . . 90.11(15) ?
F2B P1B F4B . . 90.10(14) ?
F2B P1B F5B . . 90.35(16) ?
F3B P1B F4B . . 179.79(15) ?
F5B P1B F3B . . 89.81(15) ?
F5B P1B F4B . . 90.13(16) ?
F6B P1B F2B . . 88.53(15) ?
F6B P1B F3B . . 89.68(16) ?
F6B P1B F4B . . 90.38(16) ?
F6B P1B F5B . . 178.77(17) ?
C1B N1B Ru1B . . 126.3(2) ?
C1B N1B C5B . . 118.3(3) ?
C5B N1B Ru1B . . 115.4(2) ?
C6B N2B Ru1B . . 116.3(2) ?
C6B N2B C7B . . 119.6(3) ?
C7B N2B Ru1B . . 124.1(2) ?
N1B C1B H1B . . 118.9 ?
N1B C1B C2B . . 122.3(3) ?
C2B C1B H1B . . 118.9 ?
C1B C2B H2B . . 120.2 ?
C1B C2B C3B . . 119.6(3) ?
C3B C2B H2B . . 120.2 ?
C2B C3B H3B . . 120.7 ?
C2B C3B C4B . . 118.5(3) ?
C4B C3B H3B . . 120.7 ?
C3B C4B H4B . . 120.5 ?
C5B C4B C3B . . 119.1(3) ?
C5B C4B H4B . . 120.5 ?
N1B C5B C4B . . 122.1(3) ?
N1B C5B C6B . . 113.7(3) ?
C4B C5B C6B . . 124.2(3) ?
N2B C6B C5B . . 117.5(3) ?
N2B C6B H6B . . 121.2 ?
C5B C6B H6B . . 121.2 ?
C8B C7B N2B . . 120.7(3) ?
C8B C7B C12B . . 121.3(3) ?
C12B C7B N2B . . 118.0(3) ?
C7B C8B H8B . . 120.3 ?
C7B C8B C9B . . 119.5(3) ?
C9B C8B H8B . . 120.3 ?
C8B C9B H9B . . 120.5 ?
C10B C9B C8B . . 119.0(3) ?
C10B C9B H9B . . 120.5 ?
C9B C10B Cl2B . . 118.9(3) ?
C9B C10B C11B . . 122.2(3) ?
C11B C10B Cl2B . . 118.9(3) ?
C10B C11B H11B . . 120.6 ?
C10B C11B C12B . . 118.9(3) ?
C12B C11B H11B . . 120.6 ?
C7B C12B H12B . . 120.5 ?
C11B C12B C7B . . 119.1(3) ?
C11B C12B H12B . . 120.5 ?
C14B C13B Ru1B . . 69.71(19) ?
C14B C13B C19B . . 119.9(3) ?
C18B C13B Ru1B . . 71.1(2) ?
C18B C13B C14B . . 118.4(3) ?
C18B C13B C19B . . 121.7(3) ?
C19B C13B Ru1B . . 129.5(2) ?
Ru1B C14B H14B . . 128.9 ?
C13B C14B Ru1B . . 72.37(18) ?
C13B C14B H14B . . 119.8 ?
C15B C14B Ru1B . . 71.3(2) ?
C15B C14B C13B . . 120.5(3) ?
C15B C14B H14B . . 119.8 ?
Ru1B C15B H15B . . 130.7 ?
C14B C15B Ru1B . . 71.56(18) ?
C14B C15B H15B . . 120.0 ?
C14B C15B C16B . . 120.0(3) ?
C16B C15B Ru1B . . 70.39(19) ?
C16B C15B H15B . . 120.0 ?
Ru1B C16B H16B . . 128.7 ?
C15B C16B Ru1B . . 71.88(19) ?
C15B C16B H16B . . 119.8 ?
C17B C16B Ru1B . . 71.92(19) ?
C17B C16B C15B . . 120.4(3) ?
C17B C16B H16B . . 119.8 ?
Ru1B C17B H17B . . 129.2 ?
C16B C17B Ru1B . . 70.5(2) ?
C16B C17B H17B . . 120.6 ?
C16B C17B C18B . . 118.9(3) ?
C18B C17B Ru1B . . 71.95(19) ?
C18B C17B H17B . . 120.6 ?
Ru1B C18B H18B . . 130.8 ?
C13B C18B Ru1B . . 72.62(19) ?
C13B C18B C17B . . 121.9(3) ?
C13B C18B H18B . . 119.0 ?
C17B C18B Ru1B . . 70.4(2) ?
C17B C18B H18B . . 119.0 ?
C13B C19B H19D . . 109.5 ?
C13B C19B H19E . . 109.5 ?
C13B C19B H19F . . 109.5 ?
H19D C19B H19E . . 109.5 ?
H19D C19B H19F . . 109.5 ?
H19E C19B H19F . . 109.5 ?

loop_
_geom_bond_atom_site_label_1
_geom_bond_atom_site_label_2
_geom_bond_site_symmetry_2
_geom_bond_distance
_geom_bond_publ_flag
F7A P1A . 1.505(8) ?
F9A P1A . 1.536(10) ?
F10A P1A . 1.548(10) ?
Ru1A Cl1A . 2.3764(8) ?
Ru1A N1A . 2.081(3) ?
Ru1A N2A . 2.090(2) ?
Ru1A C13A . 2.199(3) ?
Ru1A C14A . 2.194(3) ?
Ru1A C15A . 2.191(3) ?
Ru1A C16A . 2.199(3) ?
Ru1A C17A . 2.184(3) ?
Ru1A C18A . 2.182(3) ?
Cl2A C10A . 1.738(3) ?
P1A F1A . 1.596(5) ?
P1A F2A . 1.561(4) ?
P1A F3A . 1.583(6) ?
P1A F4A . 1.601(7) ?
P1A F5A . 1.548(4) ?
P1A F6A . 1.595(4) ?
P1A F8A . 1.545(7) ?
P1A F11A . 1.572(6) ?
P1A F12A . 1.551(5) ?
N1A C1A . 1.340(4) ?
N1A C5A . 1.357(4) ?
N2A C6A . 1.279(4) ?
N2A C7A . 1.438(4) ?
C1A H1A . 0.9500 ?
C1A C2A . 1.381(5) ?
C2A H2A . 0.9500 ?
C2A C3A . 1.374(5) ?
C3A H3A . 0.9500 ?
C3A C4A . 1.387(5) ?
C4A H4A . 0.9500 ?
C4A C5A . 1.380(5) ?
C5A C6A . 1.444(4) ?
C6A H6A . 0.9500 ?
C7A C8A . 1.387(4) ?
C7A C12A . 1.388(4) ?
C8A H8A . 0.9500 ?
C8A C9A . 1.382(4) ?
C9A H9A . 0.9500 ?
C9A C10A . 1.381(5) ?
C10A C11A . 1.382(5) ?
C11A H11A . 0.9500 ?
C11A C12A . 1.381(4) ?
C12A H12A . 0.9500 ?
C13A C14A . 1.427(5) ?
C13A C18A . 1.410(4) ?
C13A C19A . 1.497(5) ?
C14A H14A . 0.9500 ?
C14A C15A . 1.387(5) ?
C15A H15A . 0.9500 ?
C15A C16A . 1.421(5) ?
C16A H16A . 0.9500 ?
C16A C17A . 1.390(5) ?
C17A H17A . 0.9500 ?
C17A C18A . 1.413(5) ?
C18A H18A . 0.9500 ?
C19A H19A . 0.9800 ?
C19A H19B . 0.9800 ?
C19A H19C . 0.9800 ?
Ru1B Cl1B . 2.3821(8) ?
Ru1B N1B . 2.081(3) ?
Ru1B N2B . 2.083(2) ?
Ru1B C13B . 2.222(3) ?
Ru1B C14B . 2.187(3) ?
Ru1B C15B . 2.184(3) ?
Ru1B C16B . 2.165(3) ?
Ru1B C17B . 2.183(3) ?
Ru1B C18B . 2.203(3) ?
Cl2B C10B . 1.746(3) ?
P1B F1B . 1.576(2) ?
P1B F2B . 1.587(2) ?
P1B F3B . 1.592(3) ?
P1B F4B . 1.595(2) ?
P1B F5B . 1.587(3) ?
P1B F6B . 1.580(3) ?
N1B C1B . 1.338(4) ?
N1B C5B . 1.356(4) ?
N2B C6B . 1.279(4) ?
N2B C7B . 1.436(4) ?
C1B H1B . 0.9500 ?
C1B C2B . 1.379(5) ?
C2B H2B . 0.9500 ?
C2B C3B . 1.383(5) ?
C3B H3B . 0.9500 ?
C3B C4B . 1.386(5) ?
C4B H4B . 0.9500 ?
C4B C5B . 1.381(4) ?
C5B C6B . 1.450(4) ?
C6B H6B . 0.9500 ?
C7B C8B . 1.382(4) ?
C7B C12B . 1.393(4) ?
C8B H8B . 0.9500 ?
C8B C9B . 1.384(4) ?
C9B H9B . 0.9500 ?
C9B C10B . 1.375(5) ?
C10B C11B . 1.383(5) ?
C11B H11B . 0.9500 ?
C11B C12B . 1.387(4) ?
C12B H12B . 0.9500 ?
C13B C14B . 1.433(5) ?
C13B C18B . 1.379(5) ?
C13B C19B . 1.491(5) ?
C14B H14B . 0.9500 ?
C14B C15B . 1.391(5) ?
C15B H15B . 0.9500 ?
C15B C16B . 1.407(5) ?
C16B H16B . 0.9500 ?
C16B C17B . 1.400(5) ?
C17B H17B . 0.9500 ?
C17B C18B . 1.415(5) ?
C18B H18B . 0.9500 ?
C19B H19D . 0.9800 ?
C19B H19E . 0.9800 ?
C19B H19F . 0.9800 ?

loop_
_geom_hbond_atom_site_label_D
_geom_hbond_atom_site_label_H
_geom_hbond_atom_site_label_A
_geom_hbond_site_symmetry_A
_geom_hbond_distance_DH
_geom_hbond_distance_HA
_geom_hbond_distance_DA
_geom_hbond_angle_DHA
_geom_hbond_publ_flag
C1A H1A F7A 4_575 0.95 2.33 3.242(11) 160 yes
C3A H3A F2A 3_565 0.95 2.43 3.261(8) 147 yes
C19A H19A F11A 2 0.98 2.38 3.243(9) 146 yes
C15B H15B F4B 4_566 0.95 2.35 3.292(4) 172 yes

loop_
_geom_torsion_atom_site_label_1
_geom_torsion_atom_site_label_2
_geom_torsion_atom_site_label_3
_geom_torsion_atom_site_label_4
_geom_torsion_site_symmetry_1
_geom_torsion_site_symmetry_2
_geom_torsion_site_symmetry_3
_geom_torsion_site_symmetry_4
_geom_torsion
_geom_torsion_publ_flag
Ru1A N1A C1A C2A . . . . -177.9(2) ?
Ru1A N1A C5A C4A . . . . 176.9(3) ?
Ru1A N1A C5A C6A . . . . -3.7(4) ?
Ru1A N2A C6A C5A . . . . 1.5(4) ?
Ru1A N2A C7A C8A . . . . -43.7(4) ?
Ru1A N2A C7A C12A . . . . 135.1(3) ?
Ru1A C13A C14A C15A . . . . 53.2(3) ?
Ru1A C13A C18A C17A . . . . -54.4(3) ?
Ru1A C14A C15A C16A . . . . 54.6(3) ?
Ru1A C15A C16A C17A . . . . 53.8(3) ?
Ru1A C16A C17A C18A . . . . 53.6(3) ?
Ru1A C17A C18A C13A . . . . 54.7(3) ?
Cl2A C10A C11A C12A . . . . -177.9(2) ?
N1A C1A C2A C3A . . . . -0.4(5) ?
N1A C5A C6A N2A . . . . 1.5(4) ?
N2A C7A C8A C9A . . . . -178.9(3) ?
N2A C7A C12A C11A . . . . 179.2(3) ?
C1A N1A C5A C4A . . . . -4.1(5) ?
C1A N1A C5A C6A . . . . 175.3(3) ?
C1A C2A C3A C4A . . . . -1.5(5) ?
C2A C3A C4A C5A . . . . 0.7(5) ?
C3A C4A C5A N1A . . . . 2.2(5) ?
C3A C4A C5A C6A . . . . -177.1(3) ?
C4A C5A C6A N2A . . . . -179.2(3) ?
C5A N1A C1A C2A . . . . 3.2(5) ?
C6A N2A C7A C8A . . . . 137.3(3) ?
C6A N2A C7A C12A . . . . -43.9(4) ?
C7A N2A C6A C5A . . . . -179.4(3) ?
C7A C8A C9A C10A . . . . -0.8(5) ?
C8A C7A C12A C11A . . . . -2.0(5) ?
C8A C9A C10A Cl2A . . . . 178.2(3) ?
C8A C9A C10A C11A . . . . -1.0(5) ?
C9A C10A C11A C12A . . . . 1.3(5) ?
C10A C11A C12A C7A . . . . 0.2(5) ?
C12A C7A C8A C9A . . . . 2.3(5) ?
C13A C14A C15A Ru1A . . . . -53.1(3) ?
C13A C14A C15A C16A . . . . 1.5(5) ?
C14A C13A C18A Ru1A . . . . 54.3(2) ?
C14A C13A C18A C17A . . . . -0.1(4) ?
C14A C15A C16A Ru1A . . . . -54.7(3) ?
C14A C15A C16A C17A . . . . -0.9(5) ?
C15A C16A C17A Ru1A . . . . -53.7(3) ?
C15A C16A C17A C18A . . . . -0.1(5) ?
C16A C17A C18A Ru1A . . . . -54.1(3) ?
C16A C17A C18A C13A . . . . 0.7(5) ?
C18A C13A C14A Ru1A . . . . -54.2(3) ?
C18A C13A C14A C15A . . . . -1.0(5) ?
C19A C13A C14A Ru1A . . . . 124.3(3) ?
C19A C13A C14A C15A . . . . 177.5(3) ?
C19A C13A C18A Ru1A . . . . -124.2(3) ?
C19A C13A C18A C17A . . . . -178.6(3) ?
Ru1B N1B C1B C2B . . . . -176.1(2) ?
Ru1B N1B C5B C4B . . . . 175.8(3) ?
Ru1B N1B C5B C6B . . . . -5.4(3) ?
Ru1B N2B C6B C5B . . . . 2.0(4) ?
Ru1B N2B C7B C8B . . . . 135.9(3) ?
Ru1B N2B C7B C12B . . . . -43.0(4) ?
Ru1B C13B C14B C15B . . . . 54.8(3) ?
Ru1B C13B C18B C17B . . . . -52.5(3) ?
Ru1B C14B C15B C16B . . . . 53.1(3) ?
Ru1B C15B C16B C17B . . . . 55.2(3) ?
Ru1B C16B C17B C18B . . . . 55.2(3) ?
Ru1B C17B C18B C13B . . . . 53.5(3) ?
Cl2B C10B C11B C12B . . . . -179.9(3) ?
N1B C1B C2B C3B . . . . 0.3(5) ?
N1B C5B C6B N2B . . . . 2.2(4) ?
N2B C7B C8B C9B . . . . 179.9(3) ?
N2B C7B C12B C11B . . . . 179.9(3) ?
C1B N1B C5B C4B . . . . -3.1(5) ?
C1B N1B C5B C6B . . . . 175.7(3) ?
C1B C2B C3B C4B . . . . -2.9(5) ?
C2B C3B C4B C5B . . . . 2.5(5) ?
C3B C4B C5B N1B . . . . 0.5(5) ?
C3B C4B C5B C6B . . . . -178.2(3) ?
C4B C5B C6B N2B . . . . -178.9(3) ?
C5B N1B C1B C2B . . . . 2.7(5) ?
C6B N2B C7B C8B . . . . -43.3(4) ?
C6B N2B C7B C12B . . . . 137.8(3) ?
C7B N2B C6B C5B . . . . -178.7(3) ?
C7B C8B C9B C10B . . . . 0.4(5) ?
C8B C7B C12B C11B . . . . 1.0(5) ?
C8B C9B C10B Cl2B . . . . 179.7(3) ?
C8B C9B C10B C11B . . . . 0.7(5) ?
C9B C10B C11B C12B . . . . -0.9(5) ?
C10B C11B C12B C7B . . . . 0.0(5) ?
C12B C7B C8B C9B . . . . -1.2(5) ?
C13B C14B C15B Ru1B . . . . -55.3(3) ?
C13B C14B C15B C16B . . . . -2.2(5) ?
C14B C13B C18B Ru1B . . . . 53.0(3) ?
C14B C13B C18B C17B . . . . 0.5(5) ?
C14B C15B C16B Ru1B . . . . -53.6(3) ?
C14B C15B C16B C17B . . . . 1.6(5) ?
C15B C16B C17B Ru1B . . . . -55.2(3) ?
C15B C16B C17B C18B . . . . 0.0(5) ?
C16B C17B C18B Ru1B . . . . -54.5(3) ?
C16B C17B C18B C13B . . . . -1.1(5) ?
C18B C13B C14B Ru1B . . . . -53.7(3) ?
C18B C13B C14B C15B . . . . 1.1(5) ?
C19B C13B C14B Ru1B . . . . 124.7(3) ?
C19B C13B C14B C15B . . . . 179.5(3) ?
C19B C13B C18B Ru1B . . . . -125.3(3) ?
C19B C13B C18B C17B . . . . -177.8(3) ?
